data_1532238
loop_
_publ_author_name
'Selte, K.'
'Fjellvag, H.'
'Kjekshus, A.'
'Andresen, A.F.'

_publ_section_title
;
 Magnetic Structures and Properties of Cr1-t Fet As
;
_journal_name_full 'Acta Chemica Scandinavica, Series A: (28,1974-)'
_journal_page_first 727
_journal_page_last 731
_journal_volume 33
_journal_year 1979
_chemical_formula_sum 'As Cr0.5 Fe0.5'
_chemical_name_systematic 'Cr.5 Fe.5 As'
_space_group_IT_number 62
_symmetry_space_group_name_Hall '-P 2ac 2n'
_symmetry_space_group_name_H-M 'P n m a'
_cell_angle_alpha 90
_cell_angle_beta 90
_cell_angle_gamma 90
_cell_formula_units_Z 4
_cell_length_a 5.5287
_cell_length_b 3.3899
_cell_length_c 6.132
_cell_volume 114.924
_citation_journal_id_ASTM ACAPCT
_cod_data_source_file Selte_ACAPCT_1979_1997.cif
_cod_data_source_block As1Cr0.5Fe0.5
_cod_original_cell_volume 114.9243
_cod_original_formula_sum 'As1 Cr0.5 Fe0.5'
_cod_database_code 1532238

loop_
_symmetry_equiv_pos_as_xyz
x,y,z
-x+1/2,-y,z+1/2
x+1/2,-y+1/2,-z+1/2
-x,y+1/2,-z
-x,-y,-z
x-1/2,y,-z-1/2
-x-1/2,y-1/2,z-1/2
x,-y-1/2,z

loop_
_atom_site_label
_atom_site_type_symbol
_atom_site_fract_x
_atom_site_fract_y
_atom_site_fract_z
_atom_site_occupancy
_atom_site_U_iso_or_equiv
As1 As-3 0.1951 0.25 0.5764 1 0.0
Cr1 Cr+3 0.0048 0.25 0.1992 0.5 0.0
Fe1 Fe+3 0.0048 0.25 0.1992 0.5 0.0
